data_2201725
loop_
_publ_author_name
'Cheng, Ya-Qian'
'Liu, Ai-Li'
'Hu, Mao-Lin'
'Ng, Seik Weng'

_publ_section_title
;
 Bis(1,10-phenanthroline)diazidonickel(II)
;
_journal_issue 10
_journal_name_full 'Acta Crystallographica Section E'
_journal_page_first m545
_journal_page_last m547
_journal_paper_doi 10.1107/S1600536802016264
_journal_volume 58
_journal_year 2002
_chemical_formula_moiety 'C24 H16 N10 Ni'
_chemical_formula_sum 'C24 H16 N10 Ni'
_chemical_formula_weight 503.18
_chemical_name_systematic
;
 Bis(1,10-phenanthroline)diazidonickel(II)
;
_space_group_IT_number 2
_symmetry_cell_setting triclinic
_symmetry_space_group_name_Hall '-P 1'
_symmetry_space_group_name_H-M 'P -1'
_atom_sites_solution_hydrogens geom
_atom_sites_solution_primary direct
_atom_sites_solution_secondary difmap
_audit_creation_method SHELXL-97
_cell_angle_alpha 82.28(2)
_cell_angle_beta 82.26(2)
_cell_angle_gamma 72.570(10)
_cell_formula_units_Z 2
_cell_length_a 8.2000(10)
_cell_length_b 11.002(2)
_cell_length_c 12.408(2)
_cell_measurement_reflns_used 30
_cell_measurement_temperature 298(2)
_cell_measurement_theta_max 14.4
_cell_measurement_theta_min 3.0
_cell_volume 1053.0(3)
_computing_cell_refinement 'Siemens software PLEASE SPECIFY (Siemens, 1990)'
_computing_data_collection 'XSCANS (Siemens, 1990)'
_computing_data_reduction 'Siemens software'
_computing_molecular_graphics 'ORTEP-II (Johnson, 1976)'
_computing_publication_material 'SHELXL97 (Sheldrick, 1997)'
_computing_structure_refinement 'SHELXL97 (Sheldrick, 1997)'
_computing_structure_solution 'SHELXS97 (Sheldrick, 1997)'
_diffrn_ambient_temperature 298(2)
_diffrn_measured_fraction_theta_full 0.999
_diffrn_measured_fraction_theta_max 0.999
_diffrn_measurement_device_type 'Siemens P4 four-circle diffractometer'
_diffrn_measurement_method '\w scan'
_diffrn_radiation_monochromator graphite
_diffrn_radiation_source 'fine-focus sealed tube'
_diffrn_radiation_type MoK\a
_diffrn_radiation_wavelength 0.71073
_diffrn_reflns_av_R_equivalents 0.012
_diffrn_reflns_av_sigmaI/netI 0.023
_diffrn_reflns_limit_h_max 9
_diffrn_reflns_limit_h_min 0
_diffrn_reflns_limit_k_max 13
_diffrn_reflns_limit_k_min -12
_diffrn_reflns_limit_l_max 14
_diffrn_reflns_limit_l_min -14
_diffrn_reflns_number 3984
_diffrn_reflns_theta_full 25.0
_diffrn_reflns_theta_max 25.0
_diffrn_reflns_theta_min 1.7
_diffrn_standards_decay_% 2.6
_diffrn_standards_interval_count 97
_diffrn_standards_number 3
_exptl_absorpt_coefficient_mu 0.96
_exptl_absorpt_correction_T_max 0.762
_exptl_absorpt_correction_T_min 0.656
_exptl_absorpt_correction_type empirical
_exptl_absorpt_process_details '\y scan (North et al., 1968)'
_exptl_crystal_colour Green
_exptl_crystal_density_diffrn 1.587
_exptl_crystal_density_method 'not measured'
_exptl_crystal_description Prism
_exptl_crystal_F_000 516
_exptl_crystal_size_max 0.48
_exptl_crystal_size_mid 0.34
_exptl_crystal_size_min 0.30
_refine_diff_density_max 0.24
_refine_diff_density_min -0.30
_refine_ls_extinction_method none
_refine_ls_goodness_of_fit_ref 1.03
_refine_ls_hydrogen_treatment constr
_refine_ls_matrix_type full
_refine_ls_number_parameters 316
_refine_ls_number_reflns 3697
_refine_ls_number_restraints 0
_refine_ls_restrained_S_all 1.03
_refine_ls_R_factor_all 0.032
_refine_ls_R_factor_gt 0.027
_refine_ls_shift/su_max <0.001
_refine_ls_shift/su_mean <0.001
_refine_ls_structure_factor_coef Fsqd
_refine_ls_weighting_details 'calc w = 1/[\s^2^(Fo^2^)+(0.0404P)^2^+0.2944P] where P = (Fo^2^+2Fc^2^)/3'
_refine_ls_weighting_scheme calc
_refine_ls_wR_factor_gt 0.071
_refine_ls_wR_factor_ref 0.072
_reflns_number_gt 3277
_reflns_number_total 3697
_reflns_threshold_expression I>2\s(I)
_cod_data_source_file ya6136.cif
_cod_data_source_block I
_cod_depositor_comments
;
The following automatic conversions were performed:
'_symmetry_cell_setting' value 'Triclinic' changed to 'triclinic'
according to '/home/saulius/struct/CIF-dictionaries/cif_core.dic'
dictionary named 'cif_core.dic' version 2.4.1 from 2010-06-29.

Automatic conversion script
Id: cif_fix_enum 1527 2010-12-29 10:47:43Z saulius 

The following automatic conversions were performed:

'_symmetry_cell_setting' value 'Triclinic' changed to 'triclinic'
according to /home/saulius/struct/CIF-dictionaries/cif_core.dic
dictionary named 'cif_core.dic' version 2.4.1 from
2010-06-29.

'_exptl_absorpt_correction_type' value 'Empirical'
changed to 'empirical' according to
/home/saulius/struct/CIF-dictionaries/cif_core.dic dictionary named
'cif_core.dic' version 2.4.1 from 2010-06-29.

Automatic conversion script
Id: cif_fix_values 1715 2011-07-08 13:25:40Z adriana 
;
_cod_database_code 2201725
_cod_database_fobs_code 2201725

loop_
_symmetry_equiv_pos_as_xyz
'x, y, z'
'-x, -y, -z'

loop_
_atom_site_label
_atom_site_fract_x
_atom_site_fract_y
_atom_site_fract_z
_atom_site_U_iso_or_equiv
_atom_site_adp_type
_atom_site_calc_flag
_atom_site_refinement_flags
_atom_site_occupancy
_atom_site_disorder_assembly
_atom_site_disorder_group
_atom_site_type_symbol
Ni1 0.48265(3) 0.28823(2) 0.23492(2) 0.02710(10) Uani d . 1 . . Ni
N1 0.6351(3) 0.4097(2) 0.1853(2) 0.0427(4) Uani d . 1 . . N
N2 0.7839(3) 0.3741(2) 0.1600(2) 0.0479(5) Uani d . 1 . . N
N3 0.9284(4) 0.3436(3) 0.1339(3) 0.1150(10) Uani d . 1 . . N
N4 0.6984(2) 0.1301(2) 0.2538(2) 0.0433(5) Uani d . 1 . . N
N5 0.7032(2) 0.0339(2) 0.30890(10) 0.0372(4) Uani d . 1 . . N
N6 0.7137(3) -0.0632(2) 0.3617(2) 0.0674(7) Uani d . 1 . . N
N7 0.4621(2) 0.2553(2) 0.07670(10) 0.0300(4) Uani d . 1 . . N
N8 0.3272(2) 0.1624(2) 0.26590(10) 0.0310(4) Uani d . 1 . . N
N9 0.4475(2) 0.3285(2) 0.39810(10) 0.0299(4) Uani d . 1 . . N
N10 0.2663(2) 0.4518(2) 0.23170(10) 0.0302(4) Uani d . 1 . . N
C1 0.5289(3) 0.3040(2) -0.0164(2) 0.0380(5) Uani d . 1 . . C
C2 0.5069(3) 0.2752(2) -0.1182(2) 0.0429(5) Uani d . 1 . . C
C3 0.4149(3) 0.1918(2) -0.1245(2) 0.0414(5) Uani d . 1 . . C
C4 0.3404(3) 0.1390(2) -0.0278(2) 0.0356(5) Uani d . 1 . . C
C5 0.2423(3) 0.0502(2) -0.0249(2) 0.0450(6) Uani d . 1 . . C
C6 0.1745(3) 0.0035(2) 0.0712(2) 0.0468(6) Uani d . 1 . . C
C7 0.1976(3) 0.0389(2) 0.1735(2) 0.0375(5) Uani d . 1 . . C
C8 0.1328(3) -0.0081(2) 0.2757(2) 0.0486(6) Uani d . 1 . . C
C9 0.1687(3) 0.0279(2) 0.3686(2) 0.0487(6) Uani d . 1 . . C
C10 0.2668(3) 0.1128(2) 0.3609(2) 0.0391(5) Uani d . 1 . . C
C11 0.2949(2) 0.1247(2) 0.1735(2) 0.0298(4) Uani d . 1 . . C
C12 0.3677(2) 0.1747(2) 0.0713(2) 0.0290(4) Uani d . 1 . . C
C13 0.5355(3) 0.2639(2) 0.4804(2) 0.0367(5) Uani d . 1 . . C
C14 0.5008(3) 0.3021(2) 0.5854(2) 0.0414(5) Uani d . 1 . . C
C15 0.3731(3) 0.4108(2) 0.6069(2) 0.0417(5) Uani d . 1 . . C
C16 0.2767(3) 0.4818(2) 0.5221(2) 0.0357(5) Uani d . 1 . . C
C17 0.1401(3) 0.5981(2) 0.5356(2) 0.0456(6) Uani d . 1 . . C
C18 0.0521(3) 0.6621(2) 0.4509(2) 0.0452(6) Uani d . 1 . . C
C19 0.0901(3) 0.6159(2) 0.3448(2) 0.0368(5) Uani d . 1 . . C
C20 -0.0007(3) 0.6767(2) 0.2549(2) 0.0468(6) Uani d . 1 . . C
C21 0.0425(3) 0.6250(2) 0.1579(2) 0.0481(6) Uani d . 1 . . C
C22 0.1768(3) 0.5117(2) 0.1493(2) 0.0393(5) Uani d . 1 . . C
C23 0.2230(2) 0.5031(2) 0.3289(2) 0.0299(4) Uani d . 1 . . C
C24 0.3186(2) 0.4359(2) 0.4187(2) 0.0296(4) Uani d . 1 . . C
H1 0.5933 0.3599 -0.0133 0.046 Uiso calc R 1 . . H
H2 0.5544 0.3125 -0.1816 0.051 Uiso calc R 1 . . H
H3 0.4016 0.1701 -0.1920 0.050 Uiso calc R 1 . . H
H5 0.2253 0.0245 -0.0899 0.054 Uiso calc R 1 . . H
H6 0.1107 -0.0535 0.0708 0.056 Uiso calc R 1 . . H
H8 0.0654 -0.0635 0.2801 0.058 Uiso calc R 1 . . H
H9 0.1279 -0.0041 0.4367 0.058 Uiso calc R 1 . . H
H10 0.2911 0.1358 0.4250 0.047 Uiso calc R 1 . . H
H13 0.6241 0.1900 0.4672 0.044 Uiso calc R 1 . . H
H14 0.5646 0.2535 0.6409 0.050 Uiso calc R 1 . . H
H15 0.3502 0.4377 0.6768 0.050 Uiso calc R 1 . . H
H17 0.1120 0.6297 0.6036 0.055 Uiso calc R 1 . . H
H18 -0.0348 0.7376 0.4615 0.054 Uiso calc R 1 . . H
H20 -0.0898 0.7519 0.2616 0.056 Uiso calc R 1 . . H
H21 -0.0166 0.6645 0.0977 0.058 Uiso calc R 1 . . H
H22 0.2043 0.4769 0.0826 0.047 Uiso calc R 1 . . H

loop_
_atom_site_aniso_label
_atom_site_aniso_U_11
_atom_site_aniso_U_22
_atom_site_aniso_U_33
_atom_site_aniso_U_12
_atom_site_aniso_U_13
_atom_site_aniso_U_23
Ni1 0.0306(2) 0.02450(10) 0.02420(10) -0.00470(10) -0.00170(10) -0.00410(10)
N1 0.0450(10) 0.0340(10) 0.0500(10) -0.0130(10) 0.0000(10) -0.0050(10)
N2 0.0450(10) 0.0440(10) 0.0580(10) -0.0180(10) -0.0050(10) -0.0030(10)
N3 0.045(2) 0.091(2) 0.199(4) -0.022(2) 0.016(2) 0.001(2)
N4 0.0390(10) 0.0330(10) 0.0500(10) -0.0020(10) -0.0010(10) 0.0020(10)
N5 0.0350(10) 0.0340(10) 0.0370(10) 0.0000(10) -0.0020(10) -0.0100(10)
N6 0.077(2) 0.0380(10) 0.066(2) 0.0020(10) 0.0060(10) 0.0120(10)
N7 0.0350(10) 0.0260(10) 0.0270(10) -0.0050(10) -0.0020(10) -0.0030(10)
N8 0.0310(10) 0.0300(10) 0.0290(10) -0.0050(10) 0.0000(10) -0.0040(10)
N9 0.0350(10) 0.0270(10) 0.0270(10) -0.0060(10) -0.0030(10) -0.0060(10)
N10 0.0310(10) 0.0280(10) 0.0300(10) -0.0060(10) -0.0030(10) -0.0040(10)
C1 0.0500(10) 0.0350(10) 0.0290(10) -0.0130(10) -0.0010(10) -0.0010(10)
C2 0.0530(10) 0.0450(10) 0.0270(10) -0.0090(10) -0.0020(10) 0.0010(10)
C3 0.0440(10) 0.0470(10) 0.0280(10) 0.0020(10) -0.0120(10) -0.0090(10)
C4 0.0320(10) 0.0340(10) 0.0370(10) 0.0020(10) -0.0130(10) -0.0080(10)
C5 0.0400(10) 0.0480(10) 0.0510(10) -0.0060(10) -0.0200(10) -0.0160(10)
C6 0.0360(10) 0.0420(10) 0.068(2) -0.0130(10) -0.0160(10) -0.0110(10)
C7 0.0260(10) 0.0340(10) 0.0520(10) -0.0060(10) -0.0060(10) -0.0040(10)
C8 0.0330(10) 0.0430(10) 0.070(2) -0.0170(10) -0.0010(10) 0.0010(10)
C9 0.0420(10) 0.0520(10) 0.0470(10) -0.0160(10) 0.0110(10) 0.0040(10)
C10 0.0370(10) 0.0410(10) 0.0350(10) -0.0090(10) 0.0060(10) -0.0030(10)
C11 0.0230(10) 0.0260(10) 0.0360(10) -0.0010(10) -0.0040(10) -0.0030(10)
C12 0.0270(10) 0.0260(10) 0.0300(10) -0.0010(10) -0.0060(10) -0.0040(10)
C13 0.0420(10) 0.0350(10) 0.0320(10) -0.0070(10) -0.0070(10) -0.0050(10)
C14 0.0530(10) 0.0460(10) 0.0280(10) -0.0180(10) -0.0080(10) -0.0020(10)
C15 0.0530(10) 0.0500(10) 0.0270(10) -0.0240(10) 0.0040(10) -0.0120(10)
C16 0.0400(10) 0.0370(10) 0.0340(10) -0.0180(10) 0.0060(10) -0.0100(10)
C17 0.0470(10) 0.0450(10) 0.0460(10) -0.0140(10) 0.0130(10) -0.0220(10)
C18 0.0390(10) 0.0350(10) 0.058(2) -0.0050(10) 0.0100(10) -0.0180(10)
C19 0.0300(10) 0.0300(10) 0.0480(10) -0.0070(10) 0.0030(10) -0.0080(10)
C20 0.0350(10) 0.0320(10) 0.066(2) 0.0020(10) -0.0060(10) -0.0050(10)
C21 0.0420(10) 0.0430(10) 0.0540(10) 0.0000(10) -0.0160(10) 0.0010(10)
C22 0.0380(10) 0.0370(10) 0.0390(10) -0.0040(10) -0.0080(10) -0.0030(10)
C23 0.0280(10) 0.0270(10) 0.0350(10) -0.0090(10) 0.0030(10) -0.0050(10)
C24 0.0320(10) 0.0290(10) 0.0300(10) -0.0120(10) 0.0030(10) -0.0060(10)

loop_
_atom_type_symbol
_atom_type_description
_atom_type_scat_dispersion_real
_atom_type_scat_dispersion_imag
_atom_type_scat_source
C C 0.0033 0.0016 'International Tables Vol C Tables 4.2.6.8 and 6.1.1.4'
H H 0.0000 0.0000 'International Tables Vol C Tables 4.2.6.8 and 6.1.1.4'
N N 0.0061 0.0033 'International Tables Vol C Tables 4.2.6.8 and 6.1.1.4'
Ni Ni 0.3393 1.1124 'International Tables Vol C Tables 4.2.6.8 and 6.1.1.4'

loop_
_geom_angle_atom_site_label_1
_geom_angle_atom_site_label_2
_geom_angle_atom_site_label_3
_geom_angle
_geom_angle_publ_flag
N1 Ni1 N4 91.60(10) yes
N1 Ni1 N7 94.30(10) yes
N1 Ni1 N8 173.30(10) yes
N1 Ni1 N9 93.60(10) yes
N1 Ni1 N10 87.90(10) yes
N4 Ni1 N7 93.40(10) yes
N4 Ni1 N8 88.80(10) yes
N4 Ni1 N9 95.30(10) yes
N4 Ni1 N10 174.30(10) yes
N7 Ni1 N8 78.90(10) yes
N7 Ni1 N9 168.00(10) yes
N7 Ni1 N10 92.30(10) yes
N8 Ni1 N9 93.00(10) yes
N8 Ni1 N10 92.30(10) yes
N9 Ni1 N10 79.00(10) yes
N2 N1 Ni1 123.90(10) yes
N1 N2 N3 177.8(3) yes
N5 N4 Ni1 126.6(2) yes
N4 N5 N6 177.6(2) yes
C1 N7 C12 118.1(2) no
C1 N7 Ni1 127.80(10) no
C12 N7 Ni1 114.20(10) no
C10 N8 C11 117.8(2) no
C10 N8 Ni1 129.3(2) no
C11 N8 Ni1 112.90(10) no
C13 N9 C24 117.9(2) no
C13 N9 Ni1 128.40(10) no
C24 N9 Ni1 113.70(10) no
C22 N10 C23 117.7(2) no
C22 N10 Ni1 129.50(10) no
C23 N10 Ni1 112.70(10) no
N7 C1 C2 122.9(2) no
C3 C2 C1 119.5(2) no
C2 C3 C4 119.4(2) no
C3 C4 C12 117.2(2) no
C3 C4 C5 123.9(2) no
C12 C4 C5 118.8(2) no
C6 C5 C4 120.7(2) no
C5 C6 C7 122.1(2) no
C8 C7 C11 116.8(2) no
C8 C7 C6 124.6(2) no
C11 C7 C6 118.6(2) no
C9 C8 C7 119.7(2) no
C8 C9 C10 119.6(2) no
N8 C10 C9 122.8(2) no
N8 C11 C7 123.3(2) no
N8 C11 C12 117.1(2) no
C7 C11 C12 119.6(2) no
N7 C12 C4 122.9(2) no
N7 C12 C11 116.9(2) no
C4 C12 C11 120.2(2) no
N9 C13 C14 122.8(2) no
C15 C14 C13 119.9(2) no
C14 C15 C16 119.1(2) no
C15 C16 C24 117.4(2) no
C15 C16 C17 123.7(2) no
C24 C16 C17 118.9(2) no
C18 C17 C16 121.0(2) no
C17 C18 C19 121.3(2) no
C23 C19 C20 117.2(2) no
C23 C19 C18 119.1(2) no
C20 C19 C18 123.6(2) no
C21 C20 C19 119.5(2) no
C20 C21 C22 119.4(2) no
N10 C22 C21 123.0(2) no
N10 C23 C19 123.1(2) no
N10 C23 C24 117.3(2) no
C19 C23 C24 119.6(2) no
N9 C24 C16 122.9(2) no
N9 C24 C23 117.0(2) no
C16 C24 C23 120.1(2) no
N7 C1 H1 118.5 no
C2 C1 H1 118.5 no
C3 C2 H2 120.3 no
C1 C2 H2 120.3 no
C2 C3 H3 120.3 no
C4 C3 H3 120.3 no
C6 C5 H5 119.7 no
C4 C5 H5 119.7 no
C5 C6 H6 119.0 no
C7 C6 H6 119.0 no
C9 C8 H8 120.1 no
C7 C8 H8 120.1 no
C8 C9 H9 120.2 no
C10 C9 H9 120.2 no
N8 C10 H10 118.6 no
C9 C10 H10 118.6 no
N9 C13 H13 118.6 no
C14 C13 H13 118.6 no
C15 C14 H14 120.0 no
C13 C14 H14 120.0 no
C14 C15 H15 120.5 no
C16 C15 H15 120.5 no
C18 C17 H17 119.5 no
C16 C17 H17 119.5 no
C17 C18 H18 119.3 no
C19 C18 H18 119.3 no
C21 C20 H20 120.2 no
C19 C20 H20 120.2 no
C20 C21 H21 120.3 no
C22 C21 H21 120.3 no
N10 C22 H22 118.5 no
C21 C22 H22 118.5 no

loop_
_geom_bond_atom_site_label_1
_geom_bond_atom_site_label_2
_geom_bond_site_symmetry_2
_geom_bond_distance
_geom_bond_publ_flag
Ni1 N1 . 2.073(2) yes
Ni1 N4 . 2.091(2) yes
Ni1 N7 . 2.081(2) yes
Ni1 N8 . 2.115(2) yes
Ni1 N9 . 2.094(2) yes
Ni1 N10 . 2.115(2) yes
N1 N2 . 1.177(3) yes
N2 N3 . 1.144(3) yes
N4 N5 . 1.174(3) yes
N5 N6 . 1.162(3) yes
N7 C1 . 1.326(3) no
N7 C12 . 1.353(3) no
N8 C10 . 1.328(3) no
N8 C11 . 1.354(3) no
N9 C13 . 1.329(3) no
N9 C24 . 1.356(2) no
N10 C22 . 1.323(3) no
N10 C23 . 1.359(2) no
C1 C2 . 1.391(3) no
C2 C3 . 1.366(3) no
C3 C4 . 1.406(3) no
C4 C12 . 1.404(3) no
C4 C5 . 1.434(3) no
C5 C6 . 1.350(3) no
C6 C7 . 1.427(3) no
C7 C8 . 1.402(3) no
C7 C11 . 1.407(3) no
C8 C9 . 1.362(3) no
C9 C10 . 1.390(3) no
C11 C12 . 1.439(3) no
C13 C14 . 1.389(3) no
C14 C15 . 1.364(3) no
C15 C16 . 1.405(3) no
C16 C24 . 1.404(3) no
C16 C17 . 1.439(3) no
C17 C18 . 1.349(3) no
C18 C19 . 1.436(3) no
C19 C23 . 1.402(3) no
C19 C20 . 1.405(3) no
C20 C21 . 1.359(3) no
C21 C22 . 1.400(3) no
C23 C24 . 1.439(3) no
C1 H1 . 0.9300 no
C2 H2 . 0.9300 no
C3 H3 . 0.9300 no
C5 H5 . 0.9300 no
C6 H6 . 0.9300 no
C8 H8 . 0.9300 no
C9 H9 . 0.9300 no
C10 H10 . 0.9300 no
C13 H13 . 0.9300 no
C14 H14 . 0.9300 no
C15 H15 . 0.9300 no
C17 H17 . 0.9300 no
C18 H18 . 0.9300 no
C20 H20 . 0.9300 no
C21 H21 . 0.9300 no
C22 H22 . 0.9300 no

loop_
_geom_torsion_atom_site_label_1
_geom_torsion_atom_site_label_2
_geom_torsion_atom_site_label_3
_geom_torsion_atom_site_label_4
_geom_torsion
_geom_torsion_publ_flag
N7 Ni1 N1 N2 -80.2(2) no
N4 Ni1 N1 N2 13.4(2) no
N9 Ni1 N1 N2 108.8(2) no
N10 Ni1 N1 N2 -172.3(2) no
N1 Ni1 N4 N5 157.5(2) no
N7 Ni1 N4 N5 -108.1(2) no
N9 Ni1 N4 N5 63.7(2) no
N8 Ni1 N4 N5 -29.2(2) no
N1 Ni1 N7 C1 -0.9(2) no
N4 Ni1 N7 C1 -92.8(2) no
N9 Ni1 N7 C1 130.5(3) no
N8 Ni1 N7 C1 179.1(2) no
N10 Ni1 N7 C1 87.2(2) no
N1 Ni1 N7 C12 179.50(10) no
N4 Ni1 N7 C12 87.60(10) no
N9 Ni1 N7 C12 -49.1(3) no
N8 Ni1 N7 C12 -0.50(10) no
N10 Ni1 N7 C12 -92.40(10) no
N7 Ni1 N8 C10 176.9(2) no
N4 Ni1 N8 C10 83.2(2) no
N9 Ni1 N8 C10 -12.10(10) no
N10 Ni1 N8 C10 -91.2(2) no
N7 Ni1 N8 C11 0.50(10) no
N4 Ni1 N8 C11 -93.30(10) no
N9 Ni1 N8 C11 171.50(10) no
N10 Ni1 N8 C11 92.40(10) no
N1 Ni1 N9 C13 -95.1(2) no
N7 Ni1 N9 C13 133.4(3) no
N4 Ni1 N9 C13 -3.2(2) no
N8 Ni1 N9 C13 85.9(2) no
N10 Ni1 N9 C13 177.7(2) no
N1 Ni1 N9 C24 84.00(10) no
N7 Ni1 N9 C24 -47.4(4) no
N4 Ni1 N9 C24 176.00(10) no
N8 Ni1 N9 C24 -95.00(10) no
N10 Ni1 N9 C24 -3.20(10) no
N1 Ni1 N10 C22 86.4(2) no
N7 Ni1 N10 C22 -7.9(2) no
N9 Ni1 N10 C22 -179.5(2) no
N8 Ni1 N10 C22 -86.9(2) no
N1 Ni1 N10 C23 -90.00(10) no
N7 Ni1 N10 C23 175.80(10) no
N9 Ni1 N10 C23 4.10(10) no
N8 Ni1 N10 C23 96.70(10) no
C12 N7 C1 C2 -0.4(3) no
Ni1 N7 C1 C2 180.0(2) no
N7 C1 C2 C3 -1.0(3) no
C1 C2 C3 C4 1.6(3) no
C2 C3 C4 C12 -0.8(3) no
C2 C3 C4 C5 -179.7(2) no
C3 C4 C5 C6 -180.0(2) no
C12 C4 C5 C6 1.3(3) no
C4 C5 C6 C7 -0.5(3) no
C5 C6 C7 C8 -178.9(2) no
C5 C6 C7 C11 -0.3(3) no
C11 C7 C8 C9 -1.5(3) no
C6 C7 C8 C9 177.2(2) no
C7 C8 C9 C10 1.2(3) no
C11 N8 C10 C9 -2.0(3) no
Ni1 N8 C10 C9 -178.3(2) no
C8 C9 C10 N8 0.6(3) no
C10 N8 C11 C7 1.7(3) no
Ni1 N8 C11 C7 178.6(2) no
C10 N8 C11 C12 -177.3(2) no
Ni1 N8 C11 C12 -0.4(2) no
C8 C7 C11 N8 0.0(3) no
C6 C7 C11 N8 -178.7(2) no
C8 C7 C11 C12 178.9(2) no
C6 C7 C11 C12 0.2(3) no
C1 N7 C12 C4 1.2(3) no
Ni1 N7 C12 C4 -179.20(10) no
C1 N7 C12 C11 -179.2(2) no
Ni1 N7 C12 C11 0.5(2) no
C3 C4 C12 N7 -0.6(3) no
C5 C4 C12 N7 178.3(2) no
C3 C4 C12 C11 179.8(2) no
C5 C4 C12 C11 -1.3(3) no
N8 C11 C12 N7 -0.1(3) no
C7 C11 C12 N7 -179.1(2) no
N8 C11 C12 C4 179.6(2) no
C7 C11 C12 C4 0.6(3) no
C24 N9 C13 C14 -0.1(3) no
Ni1 N9 C13 C14 179.0(2) no
N9 C13 C14 C15 -0.8(3) no
C13 C14 C15 C16 0.9(3) no
C14 C15 C16 C24 -0.2(3) no
C14 C15 C16 C17 -179.6(2) no
C15 C16 C17 C18 180.0(2) no
C24 C16 C17 C18 0.5(3) no
C16 C17 C18 C19 0.7(4) no
C17 C18 C19 C23 -1.0(3) no
C17 C18 C19 C20 178.1(2) no
C23 C19 C20 C21 0.1(3) no
C18 C19 C20 C21 -179.0(2) no
C19 C20 C21 C22 0.1(4) no
C23 N10 C22 C21 0.7(3) no
Ni1 N10 C22 C21 -175.5(2) no
C20 C21 C22 N10 -0.6(4) no
C22 N10 C23 C19 -0.5(3) no
Ni1 N10 C23 C19 176.3(2) no
C22 N10 C23 C24 178.7(2) no
Ni1 N10 C23 C24 -4.5(2) no
C20 C19 C23 N10 0.1(3) no
C18 C19 C23 N10 179.2(2) no
C20 C19 C23 C24 -179.1(2) no
C18 C19 C23 C24 0.0(3) no
C13 N9 C24 C16 1.0(3) no
Ni1 N9 C24 C16 -178.3(2) no
C13 N9 C24 C23 -178.9(2) no
Ni1 N9 C24 C23 1.8(2) no
C15 C16 C24 N9 -0.8(3) no
C17 C16 C24 N9 178.7(2) no
C15 C16 C24 C23 179.1(2) no
C17 C16 C24 C23 -1.4(3) no
N10 C23 C24 N9 1.8(3) no
C19 C23 C24 N9 -178.9(2) no
N10 C23 C24 C16 -178.1(2) no
C19 C23 C24 C16 1.2(3) no
